data_4346475
loop_
_publ_author_name
'Das, Raj Kumar'
'Aggarwal, Himanshu'
'Barbour, Leonard J.'

_publ_section_title
;
 Anomalous Anisotropic Thermal Expansion in a One-Dimensional Coordination
 Polymer Driven by Conformational Flexibility.
;
_journal_issue 17
_journal_name_full 'Inorganic chemistry'
_journal_page_first 8171
_journal_page_last 8173
_journal_paper_doi 10.1021/acs.inorgchem.5b01560
_journal_volume 54
_journal_year 2015
_chemical_formula_moiety 'C12 H10 Li2 N2 O5, 2(C0.50 H2 O0.50)'
_chemical_formula_sum 'C13 H14 Li2 N2 O6'
_chemical_formula_weight 308.14
_space_group_IT_number 15
_space_group_name_Hall '-C 2yc'
_space_group_name_H-M_alt 'C 1 2/c 1'
_symmetry_cell_setting monoclinic
_symmetry_space_group_name_Hall '-C 2yc'
_symmetry_space_group_name_H-M 'C 1 2/c 1'
_atom_sites_solution_hydrogens geom
_atom_sites_solution_primary direct
_atom_sites_solution_secondary difmap
_audit_creation_method SHELXL-97
_cell_angle_alpha 90.00
_cell_angle_beta 107.402(2)
_cell_angle_gamma 90.00
_cell_formula_units_Z 4
_cell_length_a 17.625(2)
_cell_length_b 9.6171(12)
_cell_length_c 10.0462(12)
_cell_measurement_reflns_used 1344
_cell_measurement_temperature 220(2)
_cell_measurement_theta_max 25.96
_cell_measurement_theta_min 2.42
_cell_volume 1624.9(3)
_computing_cell_refinement 'SAINT (Bruker, 2009)'
_computing_data_reduction SAINT
_computing_molecular_graphics 'X-Seed (Barbour 2001)'
_computing_structure_refinement 'SHELXL-97 (Sheldrick, 1997)'
_computing_structure_solution 'SHELXS-97 (Sheldrick, 1990)'
_diffrn_ambient_temperature 220(2)
_diffrn_measured_fraction_theta_full 0.999
_diffrn_measured_fraction_theta_max 0.999
_diffrn_measurement_device_type 'CCD area detector'
_diffrn_measurement_method 'phi and omega scans'
_diffrn_radiation_monochromator graphite
_diffrn_radiation_source 'fine-focus sealed tube'
_diffrn_radiation_type MoK\a
_diffrn_radiation_wavelength 0.71073
_diffrn_reflns_av_R_equivalents 0.0203
_diffrn_reflns_av_sigmaI/netI 0.0240
_diffrn_reflns_limit_h_max 21
_diffrn_reflns_limit_h_min -21
_diffrn_reflns_limit_k_max 9
_diffrn_reflns_limit_k_min -11
_diffrn_reflns_limit_l_max 11
_diffrn_reflns_limit_l_min -12
_diffrn_reflns_number 4534
_diffrn_reflns_theta_full 26.00
_diffrn_reflns_theta_max 26.00
_diffrn_reflns_theta_min 2.42
_exptl_absorpt_coefficient_mu 0.098
_exptl_absorpt_correction_T_max 0.9933
_exptl_absorpt_correction_T_min 0.9648
_exptl_absorpt_correction_type multi-scan
_exptl_absorpt_process_details SADABS
_exptl_crystal_colour colorless
_exptl_crystal_density_diffrn 1.260
_exptl_crystal_density_method 'not measured'
_exptl_crystal_description plate
_exptl_crystal_F_000 640
_exptl_crystal_size_max 0.369
_exptl_crystal_size_mid 0.185
_exptl_crystal_size_min 0.069
_refine_diff_density_max 0.510
_refine_diff_density_min -0.231
_refine_diff_density_rms 0.059
_refine_ls_extinction_method none
_refine_ls_goodness_of_fit_ref 1.077
_refine_ls_hydrogen_treatment mixed
_refine_ls_matrix_type full
_refine_ls_number_parameters 123
_refine_ls_number_reflns 1600
_refine_ls_number_restraints 2
_refine_ls_restrained_S_all 1.077
_refine_ls_R_factor_all 0.0611
_refine_ls_R_factor_gt 0.0520
_refine_ls_shift/su_max 0.000
_refine_ls_shift/su_mean 0.000
_refine_ls_structure_factor_coef Fsqd
_refine_ls_weighting_details 'calc w=1/[\s^2^(Fo^2^)+(0.1120P)^2^+0.7897P] where P=(Fo^2^+2Fc^2^)/3'
_refine_ls_weighting_scheme calc
_refine_ls_wR_factor_gt 0.1638
_refine_ls_wR_factor_ref 0.1766
_reflns_number_gt 1324
_reflns_number_total 1600
_reflns_threshold_expression >2sigma(I)
_cod_data_source_file ic5b01560_si_002.cif
_cod_data_source_block LJB_1_220K
_cod_depositor_comments
;
The following automatic conversions were performed:

data item '_symmetry_cell_setting' value 'Monoclinic' was changed to
'monoclinic' in accordance with the
/home/saulius/struct/COD-crude-data/automatic-downloads/DataCite-retrospective/ACS/depositions/lib/dictionaries/cif_core.dic
dictionary named 'cif_core.dic' version 2.4.2 last updated on
2011-04-26.

Automatic conversion script
Id: cif_fix_values 6909 2019-04-08 15:41:33Z antanas 
;
_cod_original_cell_volume 1625.0(3)
_cod_original_sg_symbol_H-M C2/c
_cod_database_code 4346475

loop_
_symmetry_equiv_pos_as_xyz
'x, y, z'
'-x, y, -z+1/2'
'x+1/2, y+1/2, z'
'-x+1/2, y+1/2, -z+1/2'
'-x, -y, -z'
'x, -y, z-1/2'
'-x+1/2, -y+1/2, -z'
'x+1/2, -y+1/2, z-1/2'

loop_
_atom_site_label
_atom_site_type_symbol
_atom_site_fract_x
_atom_site_fract_y
_atom_site_fract_z
_atom_site_U_iso_or_equiv
_atom_site_adp_type
_atom_site_occupancy
_atom_site_symmetry_multiplicity
_atom_site_calc_flag
_atom_site_refinement_flags
O1 O 0.10500(7) 0.07672(15) 0.32273(13) 0.0314(4) Uani 1 1 d .
O1W O 0.0000 -0.17646(19) 0.2500 0.0271(5) Uani 1 2 d S
N1 N 0.35782(10) 0.1880(2) 0.2229(2) 0.0425(5) Uani 1 1 d .
C1 C 0.11912(10) 0.07647(18) 0.20861(18) 0.0241(4) Uani 1 1 d .
Li1 Li 0.03234(16) -0.0279(3) 0.3944(3) 0.0275(7) Uani 1 1 d .
O2 O 0.07020(7) 0.04495(14) 0.09375(12) 0.0298(4) Uani 1 1 d .
C2 C 0.20268(10) 0.11592(19) 0.21024(18) 0.0261(5) Uani 1 1 d .
O3 O 0.0070(5) 0.3894(5) 0.1927(7) 0.125(4) Uani 0.50 1 d PD
C3 C 0.23290(11) 0.0840(2) 0.1022(2) 0.0349(5) Uani 1 1 d .
H3 H 0.2014 0.0378 0.0223 0.042 Uiso 1 1 calc R
C4 C 0.31054(12) 0.1214(3) 0.1137(2) 0.0432(6) Uani 1 1 d .
H4 H 0.3309 0.0982 0.0401 0.052 Uiso 1 1 calc R
C5 C 0.32773(13) 0.2199(3) 0.3253(3) 0.0517(7) Uani 1 1 d .
H5 H 0.3600 0.2684 0.4030 0.062 Uiso 1 1 calc R
C6 C 0.25115(13) 0.1852(3) 0.3234(2) 0.0466(6) Uani 1 1 d .
H6 H 0.2325 0.2088 0.3989 0.056 Uiso 1 1 calc R
C7 C 0.0353(8) 0.3985(11) 0.0753(14) 0.144(4) Uani 0.50 1 d PD
H7A H 0.0092 0.4752 0.0166 0.216 Uiso 0.50 1 calc PR
H7B H 0.0238 0.3124 0.0227 0.216 Uiso 0.50 1 calc PR
H7C H 0.0923 0.4140 0.1061 0.216 Uiso 0.50 1 calc PR
H1W H -0.0411(16) -0.236(3) 0.246(3) 0.061(8) Uiso 1 1 d .
H1O3 H -0.022(4) 0.317(6) 0.202(6) 0.13(4) Uiso 0.50 1 d PD

loop_
_atom_site_aniso_label
_atom_site_aniso_U_11
_atom_site_aniso_U_22
_atom_site_aniso_U_33
_atom_site_aniso_U_23
_atom_site_aniso_U_13
_atom_site_aniso_U_12
O1 0.0259(7) 0.0478(8) 0.0229(7) -0.0037(5) 0.0109(5) -0.0099(5)
O1W 0.0163(9) 0.0320(10) 0.0340(10) 0.000 0.0090(7) 0.000
N1 0.0245(9) 0.0507(11) 0.0533(12) 0.0006(8) 0.0130(8) -0.0115(7)
C1 0.0194(9) 0.0302(9) 0.0233(9) -0.0004(7) 0.0072(7) -0.0037(7)
Li1 0.0195(14) 0.0429(17) 0.0217(14) 0.0005(12) 0.0085(11) 0.0006(12)
O2 0.0180(7) 0.0499(9) 0.0217(7) -0.0039(5) 0.0064(5) -0.0071(5)
C2 0.0193(9) 0.0324(10) 0.0269(10) 0.0007(7) 0.0073(7) -0.0049(7)
O3 0.147(6) 0.049(3) 0.120(6) -0.009(3) -0.048(7) 0.009(3)
C3 0.0224(10) 0.0528(12) 0.0315(11) -0.0067(8) 0.0110(8) -0.0079(8)
C4 0.0287(11) 0.0623(15) 0.0449(13) -0.0045(10) 0.0204(9) -0.0084(10)
C5 0.0325(12) 0.0712(16) 0.0493(14) -0.0167(12) 0.0092(10) -0.0290(11)
C6 0.0340(11) 0.0714(16) 0.0384(12) -0.0194(10) 0.0170(10) -0.0233(10)
C7 0.152(10) 0.089(7) 0.153(11) 0.007(7) -0.012(9) -0.011(6)

loop_
_atom_type_symbol
_atom_type_description
_atom_type_scat_dispersion_real
_atom_type_scat_dispersion_imag
_atom_type_scat_source
C C 0.0033 0.0016 'International Tables Vol C Tables 4.2.6.8 and 6.1.1.4'
H H 0.0000 0.0000 'International Tables Vol C Tables 4.2.6.8 and 6.1.1.4'
Li Li -0.0003 0.0001 'International Tables Vol C Tables 4.2.6.8 and 6.1.1.4'
N N 0.0061 0.0033 'International Tables Vol C Tables 4.2.6.8 and 6.1.1.4'
O O 0.0106 0.0060 'International Tables Vol C Tables 4.2.6.8 and 6.1.1.4'

loop_
_geom_angle_atom_site_label_1
_geom_angle_atom_site_label_2
_geom_angle_atom_site_label_3
_geom_angle
_geom_angle_site_symmetry_1
_geom_angle_site_symmetry_3
C1 O1 Li1 132.93(15) . .
Li1 O1W Li1 88.44(19) 2 .
C5 N1 C4 117.04(17) . .
O1 C1 O2 125.22(16) . .
O1 C1 C2 116.81(15) . .
O2 C1 C2 117.96(15) . .
O1 C1 Li1 84.72(11) . 2
O2 C1 Li1 40.71(10) . 2
C2 C1 Li1 157.90(13) . 2
O2 Li1 O1 111.81(15) 6_556 .
O2 Li1 O2 90.35(12) 6_556 2
O1 Li1 O2 124.02(18) . 2
O2 Li1 O1W 129.21(18) 6_556 .
O1 Li1 O1W 100.35(13) . .
O2 Li1 O1W 103.32(14) 2 .
O2 Li1 Li1 45.99(9) 6_556 5_556
O1 Li1 Li1 131.5(2) . 5_556
O2 Li1 Li1 44.36(9) 2 5_556
O1W Li1 Li1 127.42(19) . 5_556
O2 Li1 C1 114.80(12) 6_556 2
O1 Li1 C1 110.35(14) . 2
O2 Li1 C1 24.46(6) 2 2
O1W Li1 C1 87.34(11) . 2
Li1 Li1 C1 68.81(12) 5_556 2
O2 Li1 Li1 173.93(14) 6_556 2
O1 Li1 Li1 73.84(12) . 2
O2 Li1 Li1 88.05(14) 2 2
O1W Li1 Li1 45.78(10) . 2
Li1 Li1 Li1 132.1(2) 5_556 2
C1 Li1 Li1 63.79(10) 2 2
C1 O2 Li1 155.49(14) . 6
C1 O2 Li1 114.84(14) . 2
Li1 O2 Li1 89.65(12) 6 2
C6 C2 C3 117.94(17) . .
C6 C2 C1 119.48(17) . .
C3 C2 C1 122.58(16) . .
O3 O3 C7 170.6(10) 2 .
C2 C3 C4 118.75(18) . .
N1 C4 C3 123.66(19) . .
N1 C5 C6 123.2(2) . .
C2 C6 C5 119.4(2) . .

loop_
_geom_bond_atom_site_label_1
_geom_bond_atom_site_label_2
_geom_bond_distance
_geom_bond_site_symmetry_2
O1 C1 1.244(2) .
O1 Li1 1.929(3) .
O1W Li1 1.994(3) 2
O1W Li1 1.994(3) .
N1 C5 1.327(3) .
N1 C4 1.327(3) .
C1 O2 1.254(2) .
C1 C2 1.516(2) .
C1 Li1 2.748(3) 2
Li1 O2 1.920(3) 6_556
Li1 O2 1.975(3) 2
Li1 Li1 2.746(6) 5_556
Li1 C1 2.748(3) 2
Li1 Li1 2.781(6) 2
O2 Li1 1.920(3) 6
O2 Li1 1.975(3) 2
C2 C6 1.373(3) .
C2 C3 1.379(3) .
O3 O3 1.249(18) 2
O3 C7 1.413(14) .
C3 C4 1.386(3) .
C5 C6 1.385(3) .
